data_7712770
loop_
_publ_author_name
'Wagner, Molly'
'Pigliapochi, Roberta'
'DI TULLIO, VALERIA'
'Catalano, Jaclyn'
'Zumbulyadis, Nicholas'
'Centeno, Silvia'
'Wang, Xiaoling'
'Chen, Kuizhi'
'Hung, Ivan'
'Gan, Zhehong'
'Dworzak, Michael'
'Yap, Glenn P. A.'
'Dybowski, Cecil'

_publ_section_title
;
 Multi-Technique Structural Analysis of Zinc Carboxylates (Soaps)
;
_journal_name_full 'Dalton Transactions'
_journal_paper_doi 10.1039/D3DT00184A
_journal_year 2023
_chemical_formula_moiety 'C20 H38 O4 Zn'
_chemical_formula_sum 'C20 H38 O4 Zn'
_chemical_formula_weight 407.87
_space_group_crystal_system monoclinic
_space_group_IT_number 5
_space_group_name_Hall 'C 2y'
_space_group_name_H-M_alt 'C 1 2 1'
_atom_sites_solution_hydrogens geom
_atom_sites_solution_primary dual
_audit_creation_date 2021-05-26
_audit_creation_method
;
Olex2 1.3
(compiled 2020.12.01 svn.r5f60950 for OlexSys, GUI svn.r6272)
;
_audit_update_record
;
2021-06-08 deposited with the CCDC.	2023-04-14 downloaded from the CCDC.
;
_cell_angle_alpha 90
_cell_angle_beta 92.418(3)
_cell_angle_gamma 90
_cell_formula_units_Z 2
_cell_length_a 7.7771(6)
_cell_length_b 5.5309(4)
_cell_length_c 24.5099(17)
_cell_measurement_reflns_used 6335
_cell_measurement_temperature 100.0
_cell_measurement_theta_max 69.31
_cell_measurement_theta_min 3.61
_cell_volume 1053.34(13)
_computing_cell_refinement 'SAINT V8.38A (Bruker, 2018)'
_computing_data_reduction 'SAINT V8.38A (Bruker, 2018)'
_computing_molecular_graphics 'Olex2 1.3 (Dolomanov et al., 2009)'
_computing_publication_material 'Olex2 1.3 (Dolomanov et al., 2009)'
_computing_structure_refinement 'SHELXL 2017/1 (Sheldrick, 2015)'
_computing_structure_solution 'SHELXT 2014/5 (Sheldrick, 2014)'
_diffrn_ambient_temperature 100.0
_diffrn_measured_fraction_theta_full 0.967
_diffrn_measured_fraction_theta_max 0.955
_diffrn_measurement_device_type 'Bruker APEX-II CCD'
_diffrn_measurement_method '\f and \w scans'
_diffrn_radiation_type CuK\a
_diffrn_radiation_wavelength 1.54178
_diffrn_reflns_av_R_equivalents 0.0574
_diffrn_reflns_av_unetI/netI 0.0430
_diffrn_reflns_Laue_measured_fraction_full 0.967
_diffrn_reflns_Laue_measured_fraction_max 0.955
_diffrn_reflns_limit_h_max 9
_diffrn_reflns_limit_h_min -7
_diffrn_reflns_limit_k_max 6
_diffrn_reflns_limit_k_min -6
_diffrn_reflns_limit_l_max 29
_diffrn_reflns_limit_l_min -29
_diffrn_reflns_number 6074
_diffrn_reflns_point_group_measured_fraction_full 0.968
_diffrn_reflns_point_group_measured_fraction_max 0.956
_diffrn_reflns_theta_full 67.679
_diffrn_reflns_theta_max 69.304
_diffrn_reflns_theta_min 3.610
_diffrn_source_current 1.2
_diffrn_source_power 0.06
_diffrn_source_voltage 50.0
_diffrn_standards_number 0
_exptl_absorpt_coefficient_mu 1.771
_exptl_absorpt_correction_T_max 0.7532
_exptl_absorpt_correction_T_min 0.6234
_exptl_absorpt_correction_type multi-scan
_exptl_absorpt_process_details
;
SADABS-2016/2 (Bruker,2016) was used for absorption correction.
wR2(int) was 0.1567 before and 0.0756 after correction.
The Ratio of minimum to maximum transmission is 0.8277.
The \l/2 correction factor is Not present.
;
_exptl_crystal_colour 'clear colourless'
_exptl_crystal_colour_lustre clear
_exptl_crystal_colour_primary colourless
_exptl_crystal_density_diffrn 1.286
_exptl_crystal_description block
_exptl_crystal_F_000 440
_exptl_crystal_size_max 1.432
_exptl_crystal_size_mid 0.2
_exptl_crystal_size_min 0.052
_refine_diff_density_max 0.805
_refine_diff_density_min -0.735
_refine_diff_density_rms 0.089
_refine_ls_abs_structure_details
;
 Refined as an inversion twin.
;
_refine_ls_abs_structure_Flack 0.18(6)
_refine_ls_extinction_method none
_refine_ls_goodness_of_fit_ref 1.196
_refine_ls_hydrogen_treatment constr
_refine_ls_matrix_type full
_refine_ls_number_parameters 116
_refine_ls_number_reflns 1839
_refine_ls_number_restraints 1
_refine_ls_restrained_S_all 1.196
_refine_ls_R_factor_all 0.0344
_refine_ls_R_factor_gt 0.0337
_refine_ls_shift/su_max 0.000
_refine_ls_shift/su_mean 0.000
_refine_ls_structure_factor_coef Fsqd
_refine_ls_weighting_details 'w=1/[\s^2^(Fo^2^)+3.4092P] where P=(Fo^2^+2Fc^2^)/3'
_refine_ls_weighting_scheme calc
_refine_ls_wR_factor_gt 0.0918
_refine_ls_wR_factor_ref 0.0934
_reflns_Friedel_coverage 0.802
_reflns_Friedel_fraction_full 0.969
_reflns_Friedel_fraction_max 0.957
_reflns_number_gt 1822
_reflns_number_total 1839
_reflns_threshold_expression 'I > 2\s(I)'
_cod_data_source_file d3dt00184a2.cif
_cod_data_source_block cdyb007
_cod_database_code 7712770
_shelx_shelxl_version_number 2017/1
_shelx_space_group_comment
;
The symmetry employed for this shelxl refinement is uniquely defined
by the following loop, which should always be used as a source of
symmetry information in preference to the above space-group names.
They are only intended as comments.
;
_shelx_estimated_absorpt_t_max 0.914
_shelx_estimated_absorpt_t_min 0.186
_olex2_refinement_description
;
1. Twinned data refinement
 Scales: 0.82(6)
 0.18(6)
2. Fixed Uiso
 At 1.2 times of:
  All C(H,H) groups
 At 1.5 times of:
  All C(H,H,H) groups
3.a Secondary CH2 refined with riding coordinates:
 C2(H2A,H2B), C3(H3A,H3B), C4(H4A,H4B), C5(H5A,H5B), C6(H6A,H6B), C7(H7A,H7B),
 C8(H8A,H8B), C9(H9A,H9B)
3.b Idealised Me refined as rotating group:
 C10(H10A,H10B,H10C)
;
_olex2_submission_special_instructions 'No special instructions were received'

loop_
_space_group_symop_operation_xyz
'x, y, z'
'-x, y, -z'
'x+1/2, y+1/2, z'
'-x+1/2, y+1/2, -z'

loop_
_atom_site_label
_atom_site_type_symbol
_atom_site_fract_x
_atom_site_fract_y
_atom_site_fract_z
_atom_site_U_iso_or_equiv
_atom_site_adp_type
_atom_site_occupancy
_atom_site_site_symmetry_order
_atom_site_calc_flag
_atom_site_refinement_flags_posn
_atom_site_refinement_flags_adp
_atom_site_refinement_flags_occupancy
_atom_site_disorder_assembly
_atom_site_disorder_group
Zn1 Zn 0.500000 1.17666(16) 0.500000 0.0172(2) Uani 1 2 d S T P . .
O1 O 0.5572(4) 0.9784(6) 0.43817(14) 0.0226(8) Uani 1 1 d . . . . .
O2 O 0.8113(4) 0.8880(6) 0.47543(14) 0.0198(8) Uani 1 1 d . . . . .
C1 C 0.6921(6) 0.8509(9) 0.4399(2) 0.0168(10) Uani 1 1 d . . . . .
C2 C 0.7074(5) 0.6556(14) 0.39718(18) 0.0181(11) Uani 1 1 d . . . . .
H2A H 0.713512 0.496889 0.415832 0.022 Uiso 1 1 calc R U . . .
H2B H 0.816950 0.678953 0.378723 0.022 Uiso 1 1 calc R U . . .
C3 C 0.5607(5) 0.6481(13) 0.35378(19) 0.0198(12) Uani 1 1 d . . . . .
H3A H 0.450237 0.623880 0.371706 0.024 Uiso 1 1 calc R U . . .
H3B H 0.554647 0.804800 0.334274 0.024 Uiso 1 1 calc R U . . .
C4 C 0.5859(6) 0.4460(9) 0.3130(2) 0.0195(10) Uani 1 1 d . . . . .
H4A H 0.590707 0.289900 0.332743 0.023 Uiso 1 1 calc R U . . .
H4B H 0.697730 0.469296 0.295888 0.023 Uiso 1 1 calc R U . . .
C5 C 0.4434(6) 0.4334(9) 0.2680(2) 0.0198(10) Uani 1 1 d . . . . .
H5A H 0.331929 0.406580 0.285145 0.024 Uiso 1 1 calc R U . . .
H5B H 0.436832 0.590891 0.248893 0.024 Uiso 1 1 calc R U . . .
C6 C 0.4698(6) 0.2353(8) 0.2264(2) 0.0215(12) Uani 1 1 d . . . . .
H6A H 0.474384 0.077441 0.245467 0.026 Uiso 1 1 calc R U . . .
H6B H 0.582165 0.260455 0.209747 0.026 Uiso 1 1 calc R U . . .
C7 C 0.3293(6) 0.2255(9) 0.1811(2) 0.0211(13) Uani 1 1 d . . . . .
H7A H 0.323304 0.384014 0.162384 0.025 Uiso 1 1 calc R U . . .
H7B H 0.217085 0.197244 0.197660 0.025 Uiso 1 1 calc R U . . .
C8 C 0.3586(7) 0.0281(9) 0.1389(2) 0.0227(11) Uani 1 1 d . . . . .
H8A H 0.471040 0.055696 0.122458 0.027 Uiso 1 1 calc R U . . .
H8B H 0.363745 -0.130625 0.157539 0.027 Uiso 1 1 calc R U . . .
C9 C 0.2185(7) 0.0200(10) 0.0935(2) 0.0263(12) Uani 1 1 d . . . . .
H9A H 0.212672 0.178982 0.074982 0.032 Uiso 1 1 calc R U . . .
H9B H 0.106056 -0.009016 0.109869 0.032 Uiso 1 1 calc R U . . .
C10 C 0.2494(8) -0.1762(11) 0.0514(2) 0.0350(14) Uani 1 1 d . . . . .
H10A H 0.156653 -0.172666 0.023046 0.053 Uiso 1 1 calc R U . . .
H10B H 0.251663 -0.334652 0.069260 0.053 Uiso 1 1 calc R U . . .
H10C H 0.359889 -0.147317 0.034668 0.053 Uiso 1 1 calc R U . . .

loop_
_atom_site_aniso_label
_atom_site_aniso_U_11
_atom_site_aniso_U_22
_atom_site_aniso_U_33
_atom_site_aniso_U_23
_atom_site_aniso_U_13
_atom_site_aniso_U_12
Zn1 0.0126(4) 0.0196(4) 0.0189(4) 0.000 -0.0029(3) 0.000
O1 0.0176(17) 0.0248(19) 0.0250(19) -0.0041(16) -0.0039(14) 0.0069(15)
O2 0.0149(16) 0.0197(18) 0.0241(19) -0.0006(15) -0.0067(14) 0.0047(14)
C1 0.013(2) 0.018(2) 0.019(2) 0.001(2) 0.0008(18) 0.0009(19)
C2 0.0121(18) 0.018(3) 0.024(2) -0.007(3) -0.0011(16) 0.007(3)
C3 0.0138(19) 0.025(3) 0.021(2) 0.004(3) -0.0009(16) 0.000(3)
C4 0.018(2) 0.020(2) 0.021(3) -0.001(2) -0.0004(19) 0.002(2)
C5 0.019(2) 0.021(2) 0.020(3) -0.002(2) 0.001(2) 0.001(2)
C6 0.019(2) 0.023(3) 0.023(2) -0.0010(19) 0.0027(19) 0.0010(18)
C7 0.017(2) 0.021(4) 0.025(2) -0.002(2) 0.0000(18) 0.0003(19)
C8 0.024(3) 0.020(3) 0.023(3) -0.003(2) 0.002(2) 0.001(2)
C9 0.029(3) 0.027(3) 0.022(3) -0.001(2) -0.003(2) 0.002(2)
C10 0.042(3) 0.037(3) 0.026(3) -0.005(3) -0.003(3) -0.002(3)

loop_
_atom_type_symbol
_atom_type_description
_atom_type_scat_dispersion_real
_atom_type_scat_dispersion_imag
_atom_type_scat_source
C C 0.0181 0.0091 'International Tables Vol C Tables 4.2.6.8 and 6.1.1.4'
H H 0.0000 0.0000 'International Tables Vol C Tables 4.2.6.8 and 6.1.1.4'
O O 0.0492 0.0322 'International Tables Vol C Tables 4.2.6.8 and 6.1.1.4'
Zn Zn -1.5491 0.6778 'International Tables Vol C Tables 4.2.6.8 and 6.1.1.4'

loop_
_exptl_crystal_face_index_h
_exptl_crystal_face_index_k
_exptl_crystal_face_index_l
_exptl_crystal_face_perp_dist
0.00 1.00 2.00 0.6120
0.00 -1.00 -2.00 0.2510
-3.00 0.00 1.00 0.0260
0.00 0.00 1.00 0.0120
0.00 0.00 -1.00 0.0980
1.00 1.00 8.00 0.2510
-1.00 -1.00 -8.00 0.1240
2.00 0.00 -1.00 0.0160

loop_
_geom_angle_atom_site_label_1
_geom_angle_atom_site_label_2
_geom_angle_atom_site_label_3
_geom_angle
_geom_angle_site_symmetry_1
_geom_angle_site_symmetry_3
_geom_angle_publ_flag
O1 Zn1 O1 111.1(2) 2_656 . ?
O1 Zn1 O2 112.71(15) . 4_656 ?
O1 Zn1 O2 106.98(14) 2_656 4_656 ?
O1 Zn1 O2 106.98(14) . 3_455 ?
O1 Zn1 O2 112.71(14) 2_656 3_455 ?
O2 Zn1 O2 106.39(19) 4_656 3_455 ?
C1 O1 Zn1 120.5(3) . . ?
C1 O2 Zn1 129.5(3) . 3_545 ?
O1 C1 C2 117.7(4) . . ?
O2 C1 O1 121.1(4) . . ?
O2 C1 C2 121.1(4) . . ?
C1 C2 H2A 108.5 . . ?
C1 C2 H2B 108.5 . . ?
C1 C2 C3 115.0(5) . . ?
H2A C2 H2B 107.5 . . ?
C3 C2 H2A 108.5 . . ?
C3 C2 H2B 108.5 . . ?
C2 C3 H3A 109.3 . . ?
C2 C3 H3B 109.3 . . ?
H3A C3 H3B 108.0 . . ?
C4 C3 C2 111.4(5) . . ?
C4 C3 H3A 109.3 . . ?
C4 C3 H3B 109.3 . . ?
C3 C4 H4A 108.9 . . ?
C3 C4 H4B 108.9 . . ?
C3 C4 C5 113.5(4) . . ?
H4A C4 H4B 107.7 . . ?
C5 C4 H4A 108.9 . . ?
C5 C4 H4B 108.9 . . ?
C4 C5 H5A 108.8 . . ?
C4 C5 H5B 108.8 . . ?
H5A C5 H5B 107.7 . . ?
C6 C5 C4 113.8(4) . . ?
C6 C5 H5A 108.8 . . ?
C6 C5 H5B 108.8 . . ?
C5 C6 H6A 108.8 . . ?
C5 C6 H6B 108.8 . . ?
C5 C6 C7 113.7(4) . . ?
H6A C6 H6B 107.7 . . ?
C7 C6 H6A 108.8 . . ?
C7 C6 H6B 108.8 . . ?
C6 C7 H7A 108.9 . . ?
C6 C7 H7B 108.9 . . ?
C6 C7 C8 113.3(4) . . ?
H7A C7 H7B 107.7 . . ?
C8 C7 H7A 108.9 . . ?
C8 C7 H7B 108.9 . . ?
C7 C8 H8A 109.0 . . ?
C7 C8 H8B 109.0 . . ?
H8A C8 H8B 107.8 . . ?
C9 C8 C7 113.1(4) . . ?
C9 C8 H8A 109.0 . . ?
C9 C8 H8B 109.0 . . ?
C8 C9 H9A 109.0 . . ?
C8 C9 H9B 109.0 . . ?
C8 C9 C10 112.8(4) . . ?
H9A C9 H9B 107.8 . . ?
C10 C9 H9A 109.0 . . ?
C10 C9 H9B 109.0 . . ?
C9 C10 H10A 109.5 . . ?
C9 C10 H10B 109.5 . . ?
C9 C10 H10C 109.5 . . ?
H10A C10 H10B 109.5 . . ?
H10A C10 H10C 109.5 . . ?
H10B C10 H10C 109.5 . . ?

loop_
_geom_bond_atom_site_label_1
_geom_bond_atom_site_label_2
_geom_bond_distance
_geom_bond_site_symmetry_2
_geom_bond_publ_flag
Zn1 O1 1.937(3) 2_656 ?
Zn1 O1 1.937(3) . ?
Zn1 O2 1.951(3) 4_656 ?
Zn1 O2 1.951(3) 3_455 ?
O1 C1 1.264(6) . ?
O2 C1 1.262(6) . ?
C1 C2 1.512(8) . ?
C2 H2A 0.9900 . ?
C2 H2B 0.9900 . ?
C2 C3 1.527(6) . ?
C3 H3A 0.9900 . ?
C3 H3B 0.9900 . ?
C3 C4 1.518(8) . ?
C4 H4A 0.9900 . ?
C4 H4B 0.9900 . ?
C4 C5 1.531(6) . ?
C5 H5A 0.9900 . ?
C5 H5B 0.9900 . ?
C5 C6 1.517(7) . ?
C6 H6A 0.9900 . ?
C6 H6B 0.9900 . ?
C6 C7 1.526(7) . ?
C7 H7A 0.9900 . ?
C7 H7B 0.9900 . ?
C7 C8 1.528(7) . ?
C8 H8A 0.9900 . ?
C8 H8B 0.9900 . ?
C8 C9 1.524(7) . ?
C9 H9A 0.9900 . ?
C9 H9B 0.9900 . ?
C9 C10 1.525(8) . ?
C10 H10A 0.9800 . ?
C10 H10B 0.9800 . ?
C10 H10C 0.9800 . ?

loop_
_geom_torsion_atom_site_label_1
_geom_torsion_atom_site_label_2
_geom_torsion_atom_site_label_3
_geom_torsion_atom_site_label_4
_geom_torsion
_geom_torsion_site_symmetry_1
_geom_torsion_site_symmetry_2
_geom_torsion_site_symmetry_3
_geom_torsion_site_symmetry_4
_geom_torsion_publ_flag
Zn1 O1 C1 O2 -16.2(6) . . . . ?
Zn1 O1 C1 C2 165.0(4) . . . . ?
Zn1 O2 C1 O1 162.1(3) 3_545 . . . ?
Zn1 O2 C1 C2 -19.2(7) 3_545 . . . ?
O1 C1 C2 C3 4.3(7) . . . . ?
O2 C1 C2 C3 -174.5(5) . . . . ?
C1 C2 C3 C4 -179.6(5) . . . . ?
C2 C3 C4 C5 -179.1(5) . . . . ?
C3 C4 C5 C6 178.7(4) . . . . ?
C4 C5 C6 C7 -179.1(4) . . . . ?
C5 C6 C7 C8 179.0(4) . . . . ?
C6 C7 C8 C9 -179.6(4) . . . . ?
C7 C8 C9 C10 179.6(5) . . . . ?

loop_
_twin_individual_id
_twin_individual_mass_fraction_refined
1 0.82(6)
2 0.18(6)
